data_1543792
loop_
_publ_author_name
'Lehnherr, Dan'
'Ford, David D.'
'Bendelsmith, Andrew J.'
'Kennedy, C. Rose'
'Jacobsen, Eric N.'

_publ_section_title
;
 Conformational Control of Chiral Amido-Thiourea Catalysts Enables
 Improved Activity and Enantioselectivity.
;
_journal_issue 13
_journal_name_full 'Organic letters'
_journal_page_first 3214
_journal_page_last 3217
_journal_paper_doi 10.1021/acs.orglett.6b01435
_journal_volume 18
_journal_year 2016
_chemical_absolute_configuration ad
_chemical_formula_sum 'C31 H41 Cl4 F7 N4 O2'
_chemical_formula_weight 776.48
_chemical_name_systematic
; 
 ? 
;
_space_group_IT_number 19
_symmetry_cell_setting orthorhombic
_symmetry_space_group_name_Hall 'P 2ac 2ab'
_symmetry_space_group_name_H-M 'P 21 21 21'
_atom_sites_solution_hydrogens geom
_atom_sites_solution_primary direct
_atom_sites_solution_secondary difmap
_audit_creation_method SHELXL-97
_cell_angle_alpha 90.00
_cell_angle_beta 90.00
_cell_angle_gamma 90.00
_cell_formula_units_Z 4
_cell_length_a 9.2304(8)
_cell_length_b 13.9651(13)
_cell_length_c 28.899(2)
_cell_measurement_reflns_used 9919
_cell_measurement_temperature 100(2)
_cell_measurement_theta_max 66.7
_cell_measurement_theta_min 3.05
_cell_volume 3725.2(5)
_computing_cell_refinement 'SAINT 7.46A (Bruker-AXS, 2009)'
_computing_data_collection 'APEX2 v2009.3.0 (Bruker-AXS, 2009)'
_computing_data_reduction 'SAINT 7.46A (Bruker-AXS, 2009)'
_computing_molecular_graphics 'Bruker SHELXTL (Sheldrick, 2008)'
_computing_publication_material 'Bruker SHELXTL (Sheldrick, 2008)'
_computing_structure_refinement 'SHELXL-97 (Sheldrick, 2008)'
_computing_structure_solution 'SHELXS-97 (Sheldrick, 2008)'
_diffrn_ambient_temperature 100(2)
_diffrn_measured_fraction_theta_full 0.961
_diffrn_measured_fraction_theta_max 0.961
_diffrn_measurement_device_type
;
Bruker D8 goniometer with CCD area detector  
;
_diffrn_measurement_method 'omega and phi scans'
_diffrn_radiation_monochromator graphite
_diffrn_radiation_source 'I\mS microfocus tube'
_diffrn_radiation_type CuK\a
_diffrn_radiation_wavelength 1.54178
_diffrn_reflns_av_R_equivalents 0.0738
_diffrn_reflns_av_sigmaI/netI 0.0377
_diffrn_reflns_limit_h_max 10
_diffrn_reflns_limit_h_min -10
_diffrn_reflns_limit_k_max 12
_diffrn_reflns_limit_k_min -15
_diffrn_reflns_limit_l_max 34
_diffrn_reflns_limit_l_min -34
_diffrn_reflns_number 53779
_diffrn_reflns_theta_full 66.85
_diffrn_reflns_theta_max 66.85
_diffrn_reflns_theta_min 3.06
_exptl_absorpt_coefficient_mu 3.496
_exptl_absorpt_correction_T_max 0.7213
_exptl_absorpt_correction_T_min 0.5415
_exptl_absorpt_correction_type multi-scan
_exptl_absorpt_process_details SADABS
_exptl_crystal_colour colorless
_exptl_crystal_density_diffrn 1.384
_exptl_crystal_density_method 'not measured'
_exptl_crystal_description plate
_exptl_crystal_F_000 1608
_exptl_crystal_size_max 0.20
_exptl_crystal_size_mid 0.12
_exptl_crystal_size_min 0.10
_refine_diff_density_max 0.257
_refine_diff_density_min -0.381
_refine_diff_density_rms 0.046
_refine_ls_abs_structure_details 'Flack H D (1983), Acta Cryst. A39, 876-881'
_refine_ls_abs_structure_Flack -0.015(13)
_refine_ls_extinction_method none
_refine_ls_goodness_of_fit_ref 1.032
_refine_ls_hydrogen_treatment mixed
_refine_ls_matrix_type full
_refine_ls_number_parameters 459
_refine_ls_number_reflns 6368
_refine_ls_number_restraints 30
_refine_ls_restrained_S_all 1.045
_refine_ls_R_factor_all 0.0489
_refine_ls_R_factor_gt 0.0408
_refine_ls_shift/su_max 0.000
_refine_ls_shift/su_mean 0.000
_refine_ls_structure_factor_coef Fsqd
_refine_ls_weighting_details 'calc w=1/[\s^2^(Fo^2^)+(0.0490P)^2^+1.8169P] where P=(Fo^2^+2Fc^2^)/3'
_refine_ls_weighting_scheme calc
_refine_ls_wR_factor_gt 0.0960
_refine_ls_wR_factor_ref 0.1003
_reflns_number_gt 5657
_reflns_number_total 6368
_reflns_threshold_expression >2sigma(I)
_cod_data_source_file ol6b01435_si_002.cif
_cod_data_source_block DLH-504A
_cod_original_cell_volume 3725.2(6)
_cod_original_sg_symbol_H-M P212121
_cod_database_code 1543792

loop_
_symmetry_equiv_pos_as_xyz
'x, y, z'
'-x+1/2, -y, z+1/2'
'-x, y+1/2, -z+1/2'
'x+1/2, -y+1/2, -z'

loop_
_atom_site_label
_atom_site_type_symbol
_atom_site_fract_x
_atom_site_fract_y
_atom_site_fract_z
_atom_site_U_iso_or_equiv
_atom_site_adp_type
_atom_site_occupancy
_atom_site_symmetry_multiplicity
_atom_site_calc_flag
_atom_site_refinement_flags
_atom_site_disorder_assembly
_atom_site_disorder_group
Cl1 Cl 0.47981(9) 0.86276(5) 0.52848(2) 0.03354(17) Uani 1 1 d . . .
C1 C 0.9284(3) 1.0540(2) 0.68911(11) 0.0338(7) Uani 1 1 d . . .
H1 H 0.8273 1.0432 0.6925 0.041 Uiso 1 1 calc R . .
C2 C 0.9764(4) 1.1365(2) 0.66633(12) 0.0394(8) Uani 1 1 d . . .
H2 H 0.9095 1.1814 0.6540 0.047 Uiso 1 1 calc R . .
C3 C 1.1227(4) 1.1507(2) 0.66233(12) 0.0387(8) Uani 1 1 d . . .
C4 C 1.2224(4) 1.0878(2) 0.67963(11) 0.0384(8) Uani 1 1 d . . .
H4 H 1.3232 1.1000 0.6765 0.046 Uiso 1 1 calc R . .
C5 C 1.1735(4) 1.0060(2) 0.70181(10) 0.0354(7) Uani 1 1 d . . .
H5 H 1.2419 0.9616 0.7138 0.043 Uiso 1 1 calc R . .
C6 C 1.0256(3) 0.9876(2) 0.70684(10) 0.0294(6) Uani 1 1 d . . .
C7 C 0.9758(3) 0.8991(2) 0.73366(10) 0.0314(7) Uani 1 1 d . . .
C8 C 0.9782(4) 0.9198(3) 0.78606(10) 0.0415(8) Uani 1 1 d . . .
H8A H 0.9895 0.8598 0.8040 0.050 Uiso 1 1 calc R . .
H8B H 1.0584 0.9638 0.7941 0.050 Uiso 1 1 calc R . .
C9 C 0.8321(4) 0.9659(3) 0.79563(11) 0.0434(9) Uani 1 1 d . . .
H9A H 0.8068 0.9619 0.8289 0.052 Uiso 1 1 calc R . .
H9B H 0.8314 1.0339 0.7860 0.052 Uiso 1 1 calc R . .
C10 C 0.7287(3) 0.9067(3) 0.76638(10) 0.0357(7) Uani 1 1 d . . .
H10A H 0.6955 0.8491 0.7833 0.043 Uiso 1 1 calc R . .
H10B H 0.6432 0.9449 0.7570 0.043 Uiso 1 1 calc R . .
C11 C 0.7684(3) 0.85231(19) 0.68400(9) 0.0246(6) Uani 1 1 d . . .
C12 C 0.6057(3) 0.83118(19) 0.67950(10) 0.0243(6) Uani 1 1 d . . .
H12 H 0.5567 0.8539 0.7083 0.029 Uiso 1 1 calc R . .
C13 C 0.5481(3) 0.98322(19) 0.64352(10) 0.0271(6) Uani 1 1 d . . .
C14 C 0.5087(3) 1.1262(2) 0.59438(10) 0.0272(6) Uani 1 1 d . . .
C15 C 0.4512(4) 1.1565(2) 0.55208(10) 0.0303(7) Uani 1 1 d . . .
H15 H 0.4209 1.1103 0.5300 0.036 Uiso 1 1 calc R . .
C16 C 0.4380(3) 1.2531(2) 0.54211(10) 0.0327(7) Uani 1 1 d . . .
C17 C 0.4813(3) 1.3214(2) 0.57394(11) 0.0333(7) Uani 1 1 d . A .
H17 H 0.4701 1.3877 0.5675 0.040 Uiso 1 1 calc R . .
C18 C 0.5413(3) 1.2913(2) 0.61539(11) 0.0315(7) Uani 1 1 d . . .
C19 C 0.5563(3) 1.1950(2) 0.62620(10) 0.0281(6) Uani 1 1 d . A .
H19 H 0.5983 1.1760 0.6548 0.034 Uiso 1 1 calc R . .
C20 C 1.0655(4) 0.8098(3) 0.72287(12) 0.0408(8) Uani 1 1 d . . .
H20A H 1.0731 0.8018 0.6893 0.061 Uiso 1 1 calc R . .
H20B H 1.0182 0.7534 0.7363 0.061 Uiso 1 1 calc R . .
H20C H 1.1626 0.8168 0.7361 0.061 Uiso 1 1 calc R . .
C21 C 0.5732(3) 0.7229(2) 0.67383(10) 0.0291(6) Uani 1 1 d . . .
C22 C 0.4113(4) 0.7065(3) 0.68234(13) 0.0443(8) Uani 1 1 d . . .
H22A H 0.3874 0.7244 0.7142 0.066 Uiso 1 1 calc R . .
H22B H 0.3882 0.6388 0.6774 0.066 Uiso 1 1 calc R . .
H22C H 0.3548 0.7459 0.6608 0.066 Uiso 1 1 calc R . .
C23 C 0.6595(4) 0.6670(2) 0.71033(12) 0.0448(9) Uani 1 1 d . . .
H23A H 0.7632 0.6722 0.7036 0.067 Uiso 1 1 calc R . .
H23B H 0.6305 0.5995 0.7096 0.067 Uiso 1 1 calc R . .
H23C H 0.6398 0.6937 0.7411 0.067 Uiso 1 1 calc R . .
C24 C 0.6119(4) 0.6855(2) 0.62558(11) 0.0374(8) Uani 1 1 d . . .
H24A H 0.5462 0.7136 0.6027 0.056 Uiso 1 1 calc R . .
H24B H 0.6023 0.6156 0.6250 0.056 Uiso 1 1 calc R . .
H24C H 0.7119 0.7032 0.6181 0.056 Uiso 1 1 calc R . .
C25 C 0.3837(4) 1.2840(2) 0.49558(12) 0.0432(9) Uani 1 1 d . . .
C26 C 0.5956(4) 1.3644(2) 0.64915(13) 0.0419(7) Uani 0.848(13) 1 d PDU A 1
F5 F 0.5086(6) 1.4417(4) 0.6520(2) 0.0549(9) Uani 0.848(13) 1 d PDU A 1
F6 F 0.7274(4) 1.3970(3) 0.6389(2) 0.0734(13) Uani 0.848(13) 1 d PDU A 1
F7 F 0.6031(7) 1.3323(2) 0.69328(12) 0.0515(10) Uani 0.848(13) 1 d PDU A 1
C26A C 0.5956(4) 1.3644(2) 0.64915(13) 0.0419(7) Uani 0.152(13) 1 d PD A 2
F5A F 0.496(3) 1.426(2) 0.6600(13) 0.0549(9) Uani 0.152(13) 1 d PD A 2
F6A F 0.690(3) 1.4165(18) 0.6216(8) 0.0734(13) Uani 0.152(13) 1 d PD A 2
F7A F 0.667(3) 1.3266(12) 0.6830(7) 0.0515(10) Uani 0.152(13) 1 d PD A 2
N1 N 0.8179(3) 0.88016(18) 0.72583(8) 0.0276(5) Uani 1 1 d . . .
N2 N 0.5481(3) 0.88580(17) 0.64061(9) 0.0266(5) Uani 1 1 d . . .
N3 N 0.5172(3) 1.02789(17) 0.60222(9) 0.0307(6) Uani 1 1 d . . .
O2 O 0.5694(2) 1.02575(13) 0.68012(7) 0.0299(5) Uani 1 1 d . . .
O1 O 0.8490(2) 0.84365(14) 0.65031(7) 0.0305(5) Uani 1 1 d . . .
F1 F 1.1706(2) 1.23081(14) 0.64011(8) 0.0562(6) Uani 1 1 d . . .
F2 F 0.4921(3) 1.29352(15) 0.46479(7) 0.0563(6) Uani 1 1 d . . .
F3 F 0.3191(3) 1.36919(17) 0.49677(8) 0.0711(8) Uani 1 1 d . . .
F4 F 0.2919(3) 1.22124(17) 0.47683(8) 0.0611(6) Uani 1 1 d . . .
C31 C 0.8747(4) 0.8774(3) 0.54080(13) 0.0490(9) Uani 1 1 d . . .
H31A H 0.8329 0.9361 0.5279 0.074 Uiso 1 1 calc R . .
H31B H 0.8342 0.8658 0.5716 0.074 Uiso 1 1 calc R . .
H31C H 0.8518 0.8232 0.5205 0.074 Uiso 1 1 calc R . .
C32 C 1.0986(4) 0.9014(3) 0.49709(11) 0.0425(8) Uani 1 1 d . . .
H32A H 1.0742 0.8460 0.4778 0.064 Uiso 1 1 calc R . .
H32B H 1.2041 0.9075 0.4993 0.064 Uiso 1 1 calc R . .
H32C H 1.0583 0.9596 0.4831 0.064 Uiso 1 1 calc R . .
C33 C 1.0734(5) 0.9715(2) 0.57447(13) 0.0518(10) Uani 1 1 d . . .
H33A H 1.0302 1.0298 0.5616 0.078 Uiso 1 1 calc R . .
H33B H 1.1789 0.9788 0.5758 0.078 Uiso 1 1 calc R . .
H33C H 1.0356 0.9605 0.6057 0.078 Uiso 1 1 calc R . .
C34 C 1.0987(4) 0.8004(2) 0.56550(11) 0.0389(8) Uani 1 1 d . . .
H34A H 1.0591 0.7920 0.5967 0.058 Uiso 1 1 calc R . .
H34B H 1.2043 0.8067 0.5673 0.058 Uiso 1 1 calc R . .
H34C H 1.0738 0.7447 0.5465 0.058 Uiso 1 1 calc R . .
N11 N 1.0362(3) 0.88823(18) 0.54435(8) 0.0307(6) Uani 1 1 d . . .
C41 C 0.5815(4) 0.9687(3) 0.42704(12) 0.0452(9) Uani 1 1 d . . .
H41 H 0.5506 0.9496 0.4589 0.054 Uiso 1 1 calc R . .
Cl11 Cl 0.46564(13) 0.91467(8) 0.38679(4) 0.0763(4) Uani 1 1 d . . .
Cl12 Cl 0.57103(13) 1.09323(7) 0.42227(4) 0.0663(3) Uani 1 1 d . . .
Cl13 Cl 0.76154(9) 0.93003(6) 0.41806(3) 0.0437(2) Uani 1 1 d . . .
H2A H 0.553(4) 0.859(2) 0.6175(12) 0.028(9) Uiso 1 1 d . . .
H3 H 0.499(3) 0.994(2) 0.5795(11) 0.025(8) Uiso 1 1 d . . .

loop_
_atom_site_aniso_label
_atom_site_aniso_U_11
_atom_site_aniso_U_22
_atom_site_aniso_U_33
_atom_site_aniso_U_23
_atom_site_aniso_U_13
_atom_site_aniso_U_12
Cl1 0.0437(4) 0.0302(4) 0.0267(3) -0.0018(3) -0.0014(3) -0.0013(3)
C1 0.0263(17) 0.0320(18) 0.0431(18) -0.0099(13) -0.0022(13) 0.0004(12)
C2 0.036(2) 0.0258(18) 0.056(2) -0.0056(13) -0.0020(15) 0.0000(14)
C3 0.039(2) 0.028(2) 0.050(2) -0.0132(14) 0.0072(15) -0.0059(13)
C4 0.0319(18) 0.042(2) 0.0410(18) -0.0152(14) 0.0054(14) -0.0052(14)
C5 0.0307(18) 0.046(2) 0.0291(16) -0.0093(13) -0.0013(14) 0.0022(14)
C6 0.0280(16) 0.0333(17) 0.0268(15) -0.0103(11) -0.0002(13) -0.0007(12)
C7 0.0241(16) 0.0409(19) 0.0293(15) -0.0042(11) -0.0028(13) 0.0048(13)
C8 0.037(2) 0.061(2) 0.0272(16) -0.0030(13) -0.0068(14) 0.0055(16)
C9 0.039(2) 0.065(3) 0.0256(16) -0.0149(15) -0.0013(15) 0.0046(16)
C10 0.0320(18) 0.051(2) 0.0240(15) -0.0045(12) 0.0040(13) 0.0075(14)
C11 0.0298(16) 0.0181(15) 0.0258(14) 0.0012(10) -0.0013(12) 0.0036(11)
C12 0.0293(16) 0.0212(16) 0.0226(14) 0.0028(10) -0.0014(12) 0.0026(11)
C13 0.0272(16) 0.0225(17) 0.0317(15) 0.0019(11) 0.0005(13) 0.0042(11)
C14 0.0273(16) 0.0207(16) 0.0336(15) 0.0038(11) 0.0030(12) -0.0011(11)
C15 0.0333(18) 0.0246(17) 0.0330(16) 0.0028(11) 0.0029(13) 0.0034(12)
C16 0.0316(17) 0.0300(18) 0.0367(17) 0.0092(12) 0.0047(13) 0.0041(13)
C17 0.0339(18) 0.0206(17) 0.0453(18) 0.0088(12) 0.0089(14) 0.0026(12)
C18 0.0306(17) 0.0227(17) 0.0412(17) 0.0010(11) 0.0040(14) -0.0015(12)
C19 0.0259(16) 0.0219(17) 0.0364(16) 0.0023(11) -0.0016(13) -0.0003(11)
C20 0.0331(19) 0.043(2) 0.0459(19) 0.0037(14) -0.0020(15) 0.0121(14)
C21 0.0366(18) 0.0207(16) 0.0301(15) 0.0031(11) -0.0001(13) -0.0002(12)
C22 0.041(2) 0.036(2) 0.056(2) -0.0044(15) 0.0057(17) -0.0093(15)
C23 0.060(2) 0.030(2) 0.045(2) 0.0114(14) -0.0110(18) -0.0007(16)
C24 0.055(2) 0.0173(17) 0.0396(18) -0.0005(12) 0.0027(15) 0.0023(13)
C25 0.052(2) 0.032(2) 0.045(2) 0.0105(14) 0.0016(17) 0.0082(15)
C26 0.0436(16) 0.0274(16) 0.0548(16) -0.0007(13) -0.0004(15) -0.0091(11)
F5 0.0757(17) 0.027(2) 0.062(2) -0.0053(12) -0.0006(14) 0.0040(16)
F6 0.0516(16) 0.092(2) 0.076(3) -0.034(2) 0.0097(18) -0.0400(16)
F7 0.074(3) 0.0344(13) 0.0457(13) -0.0075(10) -0.0086(15) -0.0004(14)
C26A 0.0436(16) 0.0274(16) 0.0548(16) -0.0007(13) -0.0004(15) -0.0091(11)
F5A 0.0757(17) 0.027(2) 0.062(2) -0.0053(12) -0.0006(14) 0.0040(16)
F6A 0.0516(16) 0.092(2) 0.076(3) -0.034(2) 0.0097(18) -0.0400(16)
F7A 0.074(3) 0.0344(13) 0.0457(13) -0.0075(10) -0.0086(15) -0.0004(14)
N1 0.0256(13) 0.0346(15) 0.0226(12) -0.0005(9) -0.0010(10) 0.0039(10)
N2 0.0368(15) 0.0193(14) 0.0238(13) 0.0003(9) -0.0046(11) 0.0049(10)
N3 0.0460(16) 0.0173(14) 0.0287(13) -0.0014(9) -0.0089(12) 0.0037(10)
O2 0.0373(12) 0.0217(11) 0.0308(11) -0.0040(8) -0.0077(9) 0.0056(8)
O1 0.0355(13) 0.0318(12) 0.0241(10) -0.0024(8) 0.0043(9) 0.0003(8)
F1 0.0503(13) 0.0331(12) 0.0851(16) 0.0001(10) 0.0096(12) -0.0101(9)
F2 0.0734(16) 0.0538(14) 0.0416(11) 0.0148(9) 0.0116(11) 0.0070(11)
F3 0.105(2) 0.0526(15) 0.0558(13) 0.0112(10) -0.0047(13) 0.0474(14)
F4 0.0677(16) 0.0601(15) 0.0556(13) 0.0192(10) -0.0258(12) -0.0065(11)
C31 0.042(2) 0.066(3) 0.040(2) 0.0045(16) -0.0009(16) 0.0033(17)
C32 0.049(2) 0.050(2) 0.0285(17) 0.0073(14) 0.0035(15) 0.0004(16)
C33 0.084(3) 0.027(2) 0.044(2) -0.0077(14) -0.006(2) -0.0022(17)
C34 0.050(2) 0.0274(19) 0.0393(18) 0.0031(13) -0.0016(15) 0.0049(14)
N11 0.0379(15) 0.0290(15) 0.0251(12) -0.0009(9) -0.0032(11) -0.0007(11)
C41 0.039(2) 0.055(2) 0.0412(19) 0.0167(15) 0.0061(16) -0.0003(16)
Cl11 0.0648(7) 0.0599(7) 0.1041(9) 0.0385(6) -0.0393(6) -0.0271(5)
Cl12 0.0882(8) 0.0486(6) 0.0621(6) -0.0083(4) -0.0057(6) 0.0226(5)
Cl13 0.0425(5) 0.0441(5) 0.0445(5) 0.0043(3) -0.0003(4) 0.0019(3)

loop_
_atom_type_symbol
_atom_type_description
_atom_type_scat_dispersion_real
_atom_type_scat_dispersion_imag
_atom_type_scat_source
C C 0.0181 0.0091 'International Tables Vol C Tables 4.2.6.8 and 6.1.1.4'
H H 0.0000 0.0000 'International Tables Vol C Tables 4.2.6.8 and 6.1.1.4'
Cl Cl 0.3639 0.7018 'International Tables Vol C Tables 4.2.6.8 and 6.1.1.4'
F F 0.0727 0.0534 'International Tables Vol C Tables 4.2.6.8 and 6.1.1.4'
N N 0.0311 0.0180 'International Tables Vol C Tables 4.2.6.8 and 6.1.1.4'
O O 0.0492 0.0322 'International Tables Vol C Tables 4.2.6.8 and 6.1.1.4'

loop_
_geom_angle_atom_site_label_1
_geom_angle_atom_site_label_2
_geom_angle_atom_site_label_3
_geom_angle
C6 C1 C2 121.2(3)
C6 C1 H1 119.4
C2 C1 H1 119.4
C3 C2 C1 118.2(3)
C3 C2 H2 120.9
C1 C2 H2 120.9
F1 C3 C4 118.7(3)
F1 C3 C2 118.6(3)
C4 C3 C2 122.7(3)
C3 C4 C5 118.6(3)
C3 C4 H4 120.7
C5 C4 H4 120.7
C4 C5 C6 121.2(3)
C4 C5 H5 119.4
C6 C5 H5 119.4
C1 C6 C5 118.1(3)
C1 C6 C7 122.2(3)
C5 C6 C7 119.7(3)
N1 C7 C20 110.6(3)
N1 C7 C6 111.0(2)
C20 C7 C6 113.2(3)
N1 C7 C8 101.3(2)
C20 C7 C8 110.2(3)
C6 C7 C8 110.0(3)
C9 C8 C7 104.2(3)
C9 C8 H8A 110.9
C7 C8 H8A 110.9
C9 C8 H8B 110.9
C7 C8 H8B 110.9
H8A C8 H8B 108.9
C10 C9 C8 103.0(3)
C10 C9 H9A 111.2
C8 C9 H9A 111.2
C10 C9 H9B 111.2
C8 C9 H9B 111.2
H9A C9 H9B 109.1
N1 C10 C9 103.1(3)
N1 C10 H10A 111.1
C9 C10 H10A 111.1
N1 C10 H10B 111.1
C9 C10 H10B 111.1
H10A C10 H10B 109.1
O1 C11 N1 122.2(3)
O1 C11 C12 120.3(2)
N1 C11 C12 117.5(2)
N2 C12 C11 108.7(2)
N2 C12 C21 111.0(2)
C11 C12 C21 112.7(2)
N2 C12 H12 108.1
C11 C12 H12 108.1
C21 C12 H12 108.1
O2 C13 N2 122.4(3)
O2 C13 N3 124.1(3)
N2 C13 N3 113.5(2)
N3 C14 C15 117.5(3)
N3 C14 C19 123.5(3)
C15 C14 C19 119.1(3)
C16 C15 C14 120.6(3)
C16 C15 H15 119.7
C14 C15 H15 119.7
C17 C16 C15 120.5(3)
C17 C16 C25 119.6(3)
C15 C16 C25 119.8(3)
C16 C17 C18 118.7(3)
C16 C17 H17 120.6
C18 C17 H17 120.6
C17 C18 C19 121.9(3)
C17 C18 C26 119.4(3)
C19 C18 C26 118.7(3)
C18 C19 C14 119.1(3)
C18 C19 H19 120.5
C14 C19 H19 120.5
C7 C20 H20A 109.5
C7 C20 H20B 109.5
H20A C20 H20B 109.5
C7 C20 H20C 109.5
H20A C20 H20C 109.5
H20B C20 H20C 109.5
C22 C21 C24 108.8(3)
C22 C21 C23 108.7(3)
C24 C21 C23 109.4(3)
C22 C21 C12 108.5(3)
C24 C21 C12 112.6(2)
C23 C21 C12 108.8(3)
C21 C22 H22A 109.5
C21 C22 H22B 109.5
H22A C22 H22B 109.5
C21 C22 H22C 109.5
H22A C22 H22C 109.5
H22B C22 H22C 109.5
C21 C23 H23A 109.5
C21 C23 H23B 109.5
H23A C23 H23B 109.5
C21 C23 H23C 109.5
H23A C23 H23C 109.5
H23B C23 H23C 109.5
C21 C24 H24A 109.5
C21 C24 H24B 109.5
H24A C24 H24B 109.5
C21 C24 H24C 109.5
H24A C24 H24C 109.5
H24B C24 H24C 109.5
F3 C25 F4 108.2(3)
F3 C25 F2 105.2(3)
F4 C25 F2 105.6(3)
F3 C25 C16 112.6(3)
F4 C25 C16 112.8(3)
F2 C25 C16 111.9(3)
F6 C26 F5 106.5(3)
F6 C26 F7 106.0(3)
F5 C26 F7 103.8(4)
F6 C26 C18 113.2(3)
F5 C26 C18 112.7(4)
F7 C26 C18 113.9(3)
C11 N1 C10 126.4(3)
C11 N1 C7 121.0(2)
C10 N1 C7 112.2(2)
C13 N2 C12 118.3(2)
C13 N2 H2A 122(3)
C12 N2 H2A 114(3)
C13 N3 C14 126.8(2)
C13 N3 H3 118(2)
C14 N3 H3 115(2)
N11 C31 H31A 109.5
N11 C31 H31B 109.5
H31A C31 H31B 109.5
N11 C31 H31C 109.5
H31A C31 H31C 109.5
H31B C31 H31C 109.5
N11 C32 H32A 109.5
N11 C32 H32B 109.5
H32A C32 H32B 109.5
N11 C32 H32C 109.5
H32A C32 H32C 109.5
H32B C32 H32C 109.5
N11 C33 H33A 109.5
N11 C33 H33B 109.5
H33A C33 H33B 109.5
N11 C33 H33C 109.5
H33A C33 H33C 109.5
H33B C33 H33C 109.5
N11 C34 H34A 109.5
N11 C34 H34B 109.5
H34A C34 H34B 109.5
N11 C34 H34C 109.5
H34A C34 H34C 109.5
H34B C34 H34C 109.5
C34 N11 C33 108.3(2)
C34 N11 C32 109.2(3)
C33 N11 C32 110.4(3)
C34 N11 C31 109.3(3)
C33 N11 C31 110.3(3)
C32 N11 C31 109.4(3)
Cl12 C41 Cl11 110.0(2)
Cl12 C41 Cl13 110.1(2)
Cl11 C41 Cl13 110.2(2)
Cl12 C41 H41 108.8
Cl11 C41 H41 108.8
Cl13 C41 H41 108.8

loop_
_geom_bond_atom_site_label_1
_geom_bond_atom_site_label_2
_geom_bond_distance
C1 C6 1.388(4)
C1 C2 1.399(5)
C1 H1 0.9500
C2 C3 1.369(5)
C2 H2 0.9500
C3 F1 1.363(4)
C3 C4 1.367(5)
C4 C5 1.386(5)
C4 H4 0.9500
C5 C6 1.397(5)
C5 H5 0.9500
C6 C7 1.530(4)
C7 N1 1.499(4)
C7 C20 1.529(4)
C7 C8 1.542(4)
C8 C9 1.520(5)
C8 H8A 0.9900
C8 H8B 0.9900
C9 C10 1.519(5)
C9 H9A 0.9900
C9 H9B 0.9900
C10 N1 1.480(4)
C10 H10A 0.9900
C10 H10B 0.9900
C11 O1 1.231(3)
C11 N1 1.349(4)
C11 C12 1.537(4)
C12 N2 1.459(3)
C12 C21 1.551(4)
C12 H12 1.0000
C13 O2 1.229(3)
C13 N2 1.363(4)
C13 N3 1.377(4)
C14 N3 1.394(4)
C14 C15 1.398(4)
C14 C19 1.401(4)
C15 C16 1.385(4)
C15 H15 0.9500
C16 C17 1.384(5)
C16 C25 1.498(5)
C17 C18 1.385(4)
C17 H17 0.9500
C18 C19 1.388(4)
C18 C26 1.498(4)
C19 H19 0.9500
C20 H20A 0.9800
C20 H20B 0.9800
C20 H20C 0.9800
C21 C22 1.531(5)
C21 C24 1.531(4)
C21 C23 1.535(4)
C22 H22A 0.9800
C22 H22B 0.9800
C22 H22C 0.9800
C23 H23A 0.9800
C23 H23B 0.9800
C23 H23C 0.9800
C24 H24A 0.9800
C24 H24B 0.9800
C24 H24C 0.9800
C25 F3 1.331(4)
C25 F4 1.334(4)
C25 F2 1.345(4)
C26 F6 1.332(4)
C26 F5 1.349(5)
C26 F7 1.353(5)
N2 H2A 0.77(3)
N3 H3 0.83(3)
C31 N11 1.502(5)
C31 H31A 0.9800
C31 H31B 0.9800
C31 H31C 0.9800
C32 N11 1.494(4)
C32 H32A 0.9800
C32 H32B 0.9800
C32 H32C 0.9800
C33 N11 1.493(4)
C33 H33A 0.9800
C33 H33B 0.9800
C33 H33C 0.9800
C34 N11 1.486(4)
C34 H34A 0.9800
C34 H34B 0.9800
C34 H34C 0.9800
C41 Cl12 1.748(4)
C41 Cl11 1.751(4)
C41 Cl13 1.767(4)
C41 H41 1.0000

loop_
_geom_hbond_atom_site_label_D
_geom_hbond_atom_site_label_H
_geom_hbond_atom_site_label_A
_geom_hbond_distance_DH
_geom_hbond_distance_HA
_geom_hbond_distance_DA
_geom_hbond_angle_DHA
N3 H3 Cl1 0.83(3) 2.35(3) 3.159(3) 163(3)

loop_
_geom_torsion_atom_site_label_1
_geom_torsion_atom_site_label_2
_geom_torsion_atom_site_label_3
_geom_torsion_atom_site_label_4
_geom_torsion
C6 C1 C2 C3 -0.7(5)
C1 C2 C3 F1 179.9(3)
C1 C2 C3 C4 0.0(5)
F1 C3 C4 C5 -179.4(3)
C2 C3 C4 C5 0.5(5)
C3 C4 C5 C6 -0.4(5)
C2 C1 C6 C5 0.8(4)
C2 C1 C6 C7 177.3(3)
C4 C5 C6 C1 -0.3(4)
C4 C5 C6 C7 -176.9(3)
C1 C6 C7 N1 16.6(4)
C5 C6 C7 N1 -166.9(2)
C1 C6 C7 C20 141.6(3)
C5 C6 C7 C20 -41.9(4)
C1 C6 C7 C8 -94.6(3)
C5 C6 C7 C8 81.9(3)
N1 C7 C8 C9 -31.8(3)
C20 C7 C8 C9 -148.8(3)
C6 C7 C8 C9 85.7(3)
C7 C8 C9 C10 41.0(3)
C8 C9 C10 N1 -33.0(3)
O1 C11 C12 N2 -52.3(3)
N1 C11 C12 N2 127.8(3)
O1 C11 C12 C21 71.2(3)
N1 C11 C12 C21 -108.8(3)
N3 C14 C15 C16 179.3(3)
C19 C14 C15 C16 -1.6(5)
C14 C15 C16 C17 -0.1(5)
C14 C15 C16 C25 176.6(3)
C15 C16 C17 C18 1.6(5)
C25 C16 C17 C18 -175.2(3)
C16 C17 C18 C19 -1.3(5)
C16 C17 C18 C26 176.9(3)
C17 C18 C19 C14 -0.4(5)
C26 C18 C19 C14 -178.6(3)
N3 C14 C19 C18 -179.1(3)
C15 C14 C19 C18 1.8(4)
N2 C12 C21 C22 -72.4(3)
C11 C12 C21 C22 165.4(2)
N2 C12 C21 C24 48.1(3)
C11 C12 C21 C24 -74.1(3)
N2 C12 C21 C23 169.5(3)
C11 C12 C21 C23 47.3(3)
C17 C16 C25 F3 -30.2(5)
C15 C16 C25 F3 153.0(3)
C17 C16 C25 F4 -153.1(3)
C15 C16 C25 F4 30.1(4)
C17 C16 C25 F2 88.0(4)
C15 C16 C25 F2 -88.8(4)
C17 C18 C26 F6 -81.1(5)
C19 C18 C26 F6 97.2(5)
C17 C18 C26 F5 39.8(5)
C19 C18 C26 F5 -141.9(4)
C17 C18 C26 F7 157.7(4)
C19 C18 C26 F7 -24.0(5)
O1 C11 N1 C10 170.2(3)
C12 C11 N1 C10 -9.9(4)
O1 C11 N1 C7 -1.9(4)
C12 C11 N1 C7 178.0(2)
C9 C10 N1 C11 -159.2(3)
C9 C10 N1 C7 13.5(3)
C20 C7 N1 C11 -58.8(4)
C6 C7 N1 C11 67.7(3)
C8 C7 N1 C11 -175.6(3)
C20 C7 N1 C10 128.1(3)
C6 C7 N1 C10 -105.5(3)
C8 C7 N1 C10 11.3(3)
O2 C13 N2 C12 -13.6(4)
N3 C13 N2 C12 168.6(3)
C11 C12 N2 C13 -65.2(3)
C21 C12 N2 C13 170.3(3)
O2 C13 N3 C14 1.9(5)
N2 C13 N3 C14 179.7(3)
C15 C14 N3 C13 -169.0(3)
C19 C14 N3 C13 11.9(5)
